data_4518724
loop_
_publ_author_name
'Sobczak, Szymon'
'Ratajczyk, Paulina'
'Katrusiak, Andrzej'

_publ_section_title
;
 Squeezing Out the Catalysts: A Sustainable Approach to Disulfide Bond
 Exchange in Aryl Disulfides
;
_journal_issue 20
_journal_name_full 'ACS Sustainable Chemistry &amp; Engineering'
_journal_page_first 7171
_journal_page_last 7178
_journal_paper_doi 10.1021/acssuschemeng.1c02240
_journal_volume 9
_journal_year 2021
_chemical_formula_moiety 'C12 H8 Br2 S2'
_chemical_formula_sum 'C12 H8 Br2 S2'
_chemical_formula_weight 376.12
_space_group_crystal_system orthorhombic
_space_group_IT_number 37
_space_group_name_Hall 'C 2 -2c'
_space_group_name_H-M_alt 'C c c 2'
_atom_sites_solution_hydrogens difmap
_audit_creation_date 2020-09-22
_audit_creation_method
;
Olex2 1.3
(compiled 2020.07.31 svn.rc2a77460 for OlexSys, GUI svn.r6145)
;
_audit_update_record
;
2020-09-23 deposited with the CCDC.	2020-09-24 downloaded from the CCDC.
;
_cell_angle_alpha 90
_cell_angle_beta 90
_cell_angle_gamma 90
_cell_formula_units_Z 4
_cell_length_a 7.7242(8)
_cell_length_b 28.033(4)
_cell_length_c 5.9565(5)
_cell_measurement_reflns_used 1205
_cell_measurement_temperature 293.0
_cell_measurement_theta_max 22.8860
_cell_measurement_theta_min 3.4150
_cell_volume 1289.8(3)
_computing_cell_refinement 'CrysAlisPro 1.171.39.46 (Rigaku OD, 2018)'
_computing_data_collection 'CrysAlisPro 1.171.39.46 (Rigaku OD, 2018)'
_computing_data_reduction 'CrysAlisPro 1.171.39.46 (Rigaku OD, 2018)'
_computing_molecular_graphics 'Olex2 1.3 (Dolomanov et al., 2009)'
_computing_publication_material 'Olex2 1.3 (Dolomanov et al., 2009)'
_computing_structure_refinement 'SHELXL 2018/1 (Sheldrick, 2015)'
_computing_structure_solution 'SHELXT 2018/2 (Sheldrick, 2018)'
_diffrn_ambient_temperature 293.0
_diffrn_detector 'CCD plate'
_diffrn_detector_area_resol_mean 16.1544
_diffrn_detector_type Eos
_diffrn_measured_fraction_theta_full 0.996
_diffrn_measured_fraction_theta_max 0.975
_diffrn_measurement_details
;
List of Runs (angles in degrees, time in seconds):

  # Type    Start    End  Width  t~exp~   \w     \q     \k     \f   Frames
#--------------------------------------------------------------------------
  1  \w     44.00  89.00   1.00    8.50    --   16.41 179.00 150.00   45
  2  \w    -94.00 -34.00   1.00    8.50    --  -17.35-179.00-120.00   60
  3  \w    -25.00  25.00   1.00    8.50    --  -17.35 -99.00  60.00   50
  4  \w    -26.00  55.00   1.00    8.50    --  -17.35  37.00 -90.00   81
  5  \w    -19.00  12.00   1.00    8.50    --  -17.35 -99.00 -90.00   31
  6  \w    -35.00  36.00   1.00    8.50    --  -17.35  57.00-150.00   71
  7  \w    -86.00 -12.00   1.00    8.50    --  -17.35 -37.00  90.00   74
;
_diffrn_measurement_device 'four-circle diffractometer'
_diffrn_measurement_device_type 'Xcalibur, Eos'
_diffrn_measurement_method '\w scans'
_diffrn_orient_matrix_type 'CrysAlisPro convention (1999,Acta A55,543-557)'
_diffrn_orient_matrix_UB_11 0.0434838000
_diffrn_orient_matrix_UB_12 -0.0131227000
_diffrn_orient_matrix_UB_13 0.0710545000
_diffrn_orient_matrix_UB_21 -0.0034907000
_diffrn_orient_matrix_UB_22 -0.0211819000
_diffrn_orient_matrix_UB_23 -0.0502715000
_diffrn_orient_matrix_UB_31 0.1108594000
_diffrn_orient_matrix_UB_32 0.0044616000
_diffrn_orient_matrix_UB_33 -0.0294443000
_diffrn_radiation_monochromator graphite
_diffrn_radiation_probe x-ray
_diffrn_radiation_type 'Mo K\a'
_diffrn_radiation_wavelength 0.710
_diffrn_reflns_av_R_equivalents 0.0829
_diffrn_reflns_av_unetI/netI 0.0798
_diffrn_reflns_Laue_measured_fraction_full 0.996
_diffrn_reflns_Laue_measured_fraction_max 0.975
_diffrn_reflns_limit_h_max 9
_diffrn_reflns_limit_h_min -9
_diffrn_reflns_limit_k_max 29
_diffrn_reflns_limit_k_min -34
_diffrn_reflns_limit_l_max 7
_diffrn_reflns_limit_l_min -7
_diffrn_reflns_number 4735
_diffrn_reflns_point_group_measured_fraction_full 0.986
_diffrn_reflns_point_group_measured_fraction_max 0.943
_diffrn_reflns_theta_full 24.000
_diffrn_reflns_theta_max 27.068
_diffrn_reflns_theta_min 2.904
_diffrn_source 'fine-focus sealed X-ray tube'
_diffrn_source_type 'Enhance (Mo) X-ray Source'
_exptl_absorpt_coefficient_mu 6.577
_exptl_absorpt_correction_T_max 1.00000
_exptl_absorpt_correction_T_min 0.21774
_exptl_absorpt_correction_type multi-scan
_exptl_absorpt_process_details
;
CrysAlisPro 1.171.39.46 (Rigaku Oxford Diffraction, 2018)
Empirical absorption correction using spherical harmonics,
 implemented in SCALE3 ABSPACK scaling algorithm.
;
_exptl_crystal_colour 'clear colourless'
_exptl_crystal_colour_lustre clear
_exptl_crystal_colour_primary colourless
_exptl_crystal_density_diffrn 1.937
_exptl_crystal_description block
_exptl_crystal_F_000 728
_exptl_crystal_size_max 0.643
_exptl_crystal_size_mid 0.311
_exptl_crystal_size_min 0.061
_refine_diff_density_max 0.750
_refine_diff_density_min -0.384
_refine_diff_density_rms 0.109
_refine_ls_abs_structure_details
;
 Flack x determined using 274 quotients [(I+)-(I-)]/[(I+)+(I-)]
 (Parsons, Flack and Wagner, Acta Cryst. B69 (2013) 249-259).
;
_refine_ls_abs_structure_Flack 0.03(2)
_refine_ls_extinction_method none
_refine_ls_goodness_of_fit_ref 0.983
_refine_ls_hydrogen_treatment refxyz
_refine_ls_matrix_type full
_refine_ls_number_parameters 85
_refine_ls_number_reflns 1345
_refine_ls_number_restraints 1
_refine_ls_restrained_S_all 0.983
_refine_ls_R_factor_all 0.0930
_refine_ls_R_factor_gt 0.0535
_refine_ls_shift/su_max 0.000
_refine_ls_shift/su_mean 0.000
_refine_ls_structure_factor_coef Fsqd
_refine_ls_weighting_details 'w=1/[\s^2^(Fo^2^)+(0.0442P)^2^] where P=(Fo^2^+2Fc^2^)/3'
_refine_ls_weighting_scheme calc
_refine_ls_wR_factor_gt 0.0993
_refine_ls_wR_factor_ref 0.1186
_reflns_Friedel_coverage 0.751
_reflns_Friedel_fraction_full 0.973
_reflns_Friedel_fraction_max 0.903
_reflns_number_gt 882
_reflns_number_total 1345
_reflns_threshold_expression 'I > 2\s(I)'
_cod_data_source_file sc1c02240_si_001.cif
_cod_data_source_block 4br_phssph_4br
_cod_depositor_comments 'Adding full bibliography for 4518716--4518724.cif.'
_cod_original_cell_volume 1289.8(2)
_cod_database_code 4518724
_shelx_shelxl_version_number 2018/1
_shelx_space_group_comment
;
The symmetry employed for this shelxl refinement is uniquely defined
by the following loop, which should always be used as a source of
symmetry information in preference to the above space-group names.
They are only intended as comments.
;
_shelx_estimated_absorpt_t_max 0.690
_shelx_estimated_absorpt_t_min 0.101
_reflns_odcompleteness_completeness 99.66
_reflns_odcompleteness_iscentric 1
_reflns_odcompleteness_theta 25.63
_olex2_refinement_description
;
1. Fixed Uiso
 At 1.2 times of:
  All C(H) groups
;
_olex2_submission_special_instructions 'No special instructions were received'
_oxdiff_exptl_absorpt_empirical_details
;
Empirical correction (ABSPACK) includes:
- Absorption correction using spherical harmonics
- Frame scaling
;
_oxdiff_exptl_absorpt_empirical_full_max 2.855
_oxdiff_exptl_absorpt_empirical_full_min 0.603

loop_
_space_group_symop_operation_xyz
'x, y, z'
'-x, -y, z'
'x, -y, z+1/2'
'-x, y, z+1/2'
'x+1/2, y+1/2, z'
'-x+1/2, -y+1/2, z'
'x+1/2, -y+1/2, z+1/2'
'-x+1/2, y+1/2, z+1/2'

loop_
_atom_site_label
_atom_site_type_symbol
_atom_site_fract_x
_atom_site_fract_y
_atom_site_fract_z
_atom_site_U_iso_or_equiv
_atom_site_adp_type
_atom_site_occupancy
_atom_site_site_symmetry_order
_atom_site_calc_flag
_atom_site_refinement_flags_posn
_atom_site_refinement_flags_adp
_atom_site_refinement_flags_occupancy
_atom_site_disorder_assembly
_atom_site_disorder_group
Br1 Br 0.31441(16) 0.04568(4) 0.8135(3) 0.0685(5) Uani 1 1 d . . . . .
S1 S 0.1494(3) 0.22651(11) 0.1865(5) 0.0492(7) Uani 1 1 d . . . . .
C4 C 0.2130(12) 0.1788(4) 0.3652(14) 0.038(3) Uani 1 1 d . . . . .
C5 C 0.1633(12) 0.1334(4) 0.293(2) 0.046(3) Uani 1 1 d . . . . .
H5 H 0.094(13) 0.132(4) 0.151(17) 0.055 Uiso 1 1 d . U . . .
C6 C 0.1944(14) 0.0935(4) 0.421(2) 0.050(3) Uani 1 1 d . . . . .
H6 H 0.162(11) 0.060(4) 0.365(19) 0.060 Uiso 1 1 d . U . . .
C1 C 0.2763(13) 0.0993(4) 0.6242(16) 0.047(3) Uani 1 1 d . . . . .
C3 C 0.2960(15) 0.1829(4) 0.5707(18) 0.044(3) Uani 1 1 d . . . . .
H3 H 0.324(12) 0.215(4) 0.599(17) 0.052 Uiso 1 1 d . U . . .
C2 C 0.3290(12) 0.1433(4) 0.697(2) 0.045(3) Uani 1 1 d . . . . .
H2 H 0.370(13) 0.149(4) 0.82(2) 0.054 Uiso 1 1 d . U . . .

loop_
_atom_site_aniso_label
_atom_site_aniso_U_11
_atom_site_aniso_U_22
_atom_site_aniso_U_33
_atom_site_aniso_U_23
_atom_site_aniso_U_13
_atom_site_aniso_U_12
Br1 0.0832(9) 0.0556(8) 0.0667(8) 0.0088(8) -0.0032(9) 0.0081(6)
S1 0.0487(15) 0.052(2) 0.0471(14) 0.0011(14) -0.0125(13) 0.0034(13)
C4 0.026(5) 0.058(8) 0.031(7) 0.002(4) -0.001(4) 0.006(5)
C5 0.043(6) 0.053(7) 0.042(7) -0.006(6) -0.005(5) -0.005(5)
C6 0.059(7) 0.042(8) 0.049(6) -0.011(6) -0.008(6) 0.009(6)
C1 0.034(6) 0.050(9) 0.057(8) -0.005(5) 0.002(5) 0.004(5)
C3 0.052(7) 0.032(7) 0.047(6) -0.009(5) 0.003(5) -0.005(6)
C2 0.032(6) 0.056(9) 0.046(6) -0.008(6) 0.002(6) 0.002(5)

loop_
_atom_type_symbol
_atom_type_description
_atom_type_scat_dispersion_real
_atom_type_scat_dispersion_imag
_atom_type_scat_source
C C 0.0033 0.0016 'International Tables Vol C Tables 4.2.6.8 and 6.1.1.4'
H H 0.0000 0.0000 'International Tables Vol C Tables 4.2.6.8 and 6.1.1.4'
Br Br -0.2901 2.4595 'International Tables Vol C Tables 4.2.6.8 and 6.1.1.4'
S S 0.1246 0.1234 'International Tables Vol C Tables 4.2.6.8 and 6.1.1.4'

loop_
_geom_angle_atom_site_label_1
_geom_angle_atom_site_label_2
_geom_angle_atom_site_label_3
_geom_angle
_geom_angle_site_symmetry_1
_geom_angle_site_symmetry_3
_geom_angle_publ_flag
C4 S1 S1 106.0(4) . 6 ?
C5 C4 S1 115.1(8) . . ?
C3 C4 S1 126.4(10) . . ?
C3 C4 C5 118.3(11) . . ?
C4 C5 H5 117(6) . . ?
C6 C5 C4 121.4(12) . . ?
C6 C5 H5 121(6) . . ?
C5 C6 H6 122(7) . . ?
C1 C6 C5 118.3(12) . . ?
C1 C6 H6 120(6) . . ?
C6 C1 Br1 120.1(10) . . ?
C2 C1 Br1 118.5(9) . . ?
C2 C1 C6 121.4(11) . . ?
C4 C3 H3 110(6) . . ?
C2 C3 C4 120.4(11) . . ?
C2 C3 H3 129(6) . . ?
C1 C2 H2 127(8) . . ?
C3 C2 C1 120.2(11) . . ?
C3 C2 H2 113(8) . . ?

loop_
_geom_bond_atom_site_label_1
_geom_bond_atom_site_label_2
_geom_bond_distance
_geom_bond_site_symmetry_2
_geom_bond_publ_flag
Br1 C1 1.901(11) . ?
S1 S1 2.037(6) 6 ?
S1 C4 1.779(11) . ?
C4 C5 1.397(15) . ?
C4 C3 1.387(14) . ?
C5 H5 1.00(10) . ?
C5 C6 1.376(16) . ?
C6 H6 1.03(10) . ?
C6 C1 1.375(15) . ?
C1 C2 1.370(16) . ?
C3 H3 0.93(12) . ?
C3 C2 1.365(18) . ?
C2 H2 0.80(12) . ?

loop_
_geom_torsion_atom_site_label_1
_geom_torsion_atom_site_label_2
_geom_torsion_atom_site_label_3
_geom_torsion_atom_site_label_4
_geom_torsion
_geom_torsion_site_symmetry_1
_geom_torsion_site_symmetry_2
_geom_torsion_site_symmetry_3
_geom_torsion_site_symmetry_4
_geom_torsion_publ_flag
Br1 C1 C2 C3 -176.7(8) . . . . ?
S1 S1 C4 C5 -141.5(7) 6 . . . ?
S1 S1 C4 C3 42.5(9) 6 . . . ?
S1 C4 C5 C6 -176.0(9) . . . . ?
S1 C4 C3 C2 176.3(9) . . . . ?
C4 C5 C6 C1 0.0(16) . . . . ?
C4 C3 C2 C1 -1.6(17) . . . . ?
C5 C4 C3 C2 0.5(14) . . . . ?
C5 C6 C1 Br1 177.5(8) . . . . ?
C5 C6 C1 C2 -1.2(16) . . . . ?
C6 C1 C2 C3 2.0(17) . . . . ?
C3 C4 C5 C6 0.3(15) . . . . ?
